data_2235262
loop_
_publ_author_name
'Shi, Zhong-Feng'
'Li, Jia-Ming'

_publ_section_title
;
 (<i>E</i>)-4-Amino-<i>N</i>'-(2-nitrobenzylidene)benzohydrazide
;
_journal_coeditor_code TK5092
_journal_issue 6
_journal_name_full 'Acta Crystallographica Section E'
_journal_page_first o1726
_journal_paper_doi 10.1107/S1600536812020855
_journal_volume 68
_journal_year 2012
_chemical_formula_iupac 'C14 H12 N4 O3'
_chemical_formula_moiety 'C14 H12 N4 O3'
_chemical_formula_sum 'C14 H12 N4 O3'
_chemical_formula_weight 284.28
_chemical_name_systematic
;
(<i>E</i>)-4-Amino-<i>N</i>'-(2-nitrobenzylidene)benzohydrazide
;
_space_group_IT_number 4
_symmetry_cell_setting monoclinic
_symmetry_space_group_name_Hall 'P 2yb'
_symmetry_space_group_name_H-M 'P 1 21 1'
_atom_sites_solution_hydrogens geom
_atom_sites_solution_primary direct
_atom_sites_solution_secondary difmap
_audit_creation_method SHELXL-97
_cell_angle_alpha 90.00
_cell_angle_beta 95.08(4)
_cell_angle_gamma 90.00
_cell_formula_units_Z 2
_cell_length_a 6.4594(13)
_cell_length_b 4.5998(13)
_cell_length_c 20.598(5)
_cell_measurement_reflns_used 7138
_cell_measurement_temperature 296(2)
_cell_measurement_theta_max 27.45
_cell_measurement_theta_min 1.35
_cell_volume 609.6(3)
_computing_cell_refinement 'SAINT (Bruker, 2007)'
_computing_data_collection 'SMART (Bruker, 2007)'
_computing_data_reduction 'SAINT (Bruker, 2007)'
_computing_molecular_graphics 'SHELXTL (Sheldrick, 2008)'
_computing_publication_material 'SHELXTL (Sheldrick, 2008)'
_computing_structure_refinement 'SHELXL97 (Sheldrick, 2008)'
_computing_structure_solution 'SHELXS97 (Sheldrick, 2008)'
_diffrn_ambient_temperature 296(2)
_diffrn_measured_fraction_theta_full 0.993
_diffrn_measured_fraction_theta_max 0.993
_diffrn_measurement_device_type 'Bruker SMART CCD area-detector'
_diffrn_measurement_method '\f and \w scans'
_diffrn_radiation_monochromator graphite
_diffrn_radiation_source 'fine-focus sealed tube'
_diffrn_radiation_type MoK\a
_diffrn_radiation_wavelength 0.71073
_diffrn_reflns_av_R_equivalents 0.0483
_diffrn_reflns_av_sigmaI/netI 0.0388
_diffrn_reflns_limit_h_max 7
_diffrn_reflns_limit_h_min -8
_diffrn_reflns_limit_k_max 5
_diffrn_reflns_limit_k_min -6
_diffrn_reflns_limit_l_max 24
_diffrn_reflns_limit_l_min -26
_diffrn_reflns_number 4632
_diffrn_reflns_theta_full 27.51
_diffrn_reflns_theta_max 27.51
_diffrn_reflns_theta_min 1.98
_diffrn_standards_number 0
_exptl_absorpt_coefficient_mu 0.113
_exptl_absorpt_correction_T_max 0.989
_exptl_absorpt_correction_T_min 0.976
_exptl_absorpt_correction_type multi-scan
_exptl_absorpt_process_details '(SADABS; Sheldrick, 1996)'
_exptl_crystal_colour yellow
_exptl_crystal_density_diffrn 1.549
_exptl_crystal_density_method 'not measured'
_exptl_crystal_description block
_exptl_crystal_F_000 296
_exptl_crystal_size_max 0.25
_exptl_crystal_size_mid 0.18
_exptl_crystal_size_min 0.10
_refine_diff_density_max 0.272
_refine_diff_density_min -0.215
_refine_ls_extinction_method none
_refine_ls_goodness_of_fit_ref 1.052
_refine_ls_hydrogen_treatment constr
_refine_ls_matrix_type full
_refine_ls_number_parameters 190
_refine_ls_number_reflns 2710
_refine_ls_number_restraints 0
_refine_ls_restrained_S_all 1.052
_refine_ls_R_factor_all 0.0471
_refine_ls_R_factor_gt 0.0448
_refine_ls_shift/su_max 0.000
_refine_ls_shift/su_mean 0.000
_refine_ls_structure_factor_coef Fsqd
_refine_ls_weighting_details 'calc w=1/[\s^2^(Fo^2^)+(0.0576P)^2^+0.2479P] where P=(Fo^2^+2Fc^2^)/3'
_refine_ls_weighting_scheme calc
_refine_ls_wR_factor_gt 0.1092
_refine_ls_wR_factor_ref 0.1112
_reflns_number_gt 1516
_reflns_number_total 2710
_reflns_threshold_expression I>2\s(I)
_cod_data_source_file tk5092.cif
_cod_data_source_block I
_cod_original_sg_symbol_H-M 'P 21'
_cod_database_code 2235262
_cod_database_fobs_code 2235262

loop_
_symmetry_equiv_pos_as_xyz
'x, y, z'
'-x, y+1/2, -z'

loop_
_atom_site_type_symbol
_atom_site_label
_atom_site_fract_x
_atom_site_fract_y
_atom_site_fract_z
_atom_site_U_iso_or_equiv
_atom_site_adp_type
_atom_site_calc_flag
_atom_site_refinement_flags
_atom_site_occupancy
_atom_site_symmetry_multiplicity
O O1 0.6908(3) 1.3470(4) 0.16727(9) 0.0252(4) Uani d . 1 1
O O2 0.5696(3) 0.5737(5) 0.40854(9) 0.0335(5) Uani d . 1 1
O O3 0.3389(3) 0.4666(5) 0.47354(9) 0.0338(5) Uani d . 1 1
N N1 1.4552(3) 0.7167(6) 0.05402(10) 0.0248(5) Uani d . 1 1
H H1A 1.5039 0.8252 0.0236 0.030 Uiso d R 1 1
H H1B 1.5583 0.6443 0.0811 0.030 Uiso d R 1 1
N N2 0.6727(3) 0.9187(5) 0.21889(9) 0.0193(4) Uani d . 1 1
H H2 0.7097 0.7415 0.2215 0.023 Uiso calc R 1 1
N N3 0.5305(3) 1.0250(5) 0.25824(9) 0.0198(4) Uani d . 1 1
N N4 0.3968(3) 0.6017(5) 0.42806(10) 0.0241(5) Uani d . 1 1
C C1 1.2814(3) 0.8062(6) 0.08357(11) 0.0196(5) Uani d . 1 1
C C2 1.2309(3) 0.6722(6) 0.14030(11) 0.0194(5) Uani d . 1 1
H H2A 1.3134 0.5234 0.1585 0.023 Uiso calc R 1 1
C C3 1.0579(3) 0.7606(6) 0.16970(11) 0.0190(5) Uani d . 1 1
H H3 1.0271 0.6715 0.2078 0.023 Uiso calc R 1 1
C C4 0.9293(3) 0.9809(6) 0.14297(11) 0.0188(5) Uani d . 1 1
C C5 0.9786(3) 1.1101(6) 0.08586(11) 0.0200(5) Uani d . 1 1
H H5 0.8938 1.2555 0.0671 0.024 Uiso calc R 1 1
C C6 1.1522(3) 1.0262(6) 0.05623(11) 0.0213(5) Uani d . 1 1
H H6 1.1827 1.1162 0.0182 0.026 Uiso calc R 1 1
C C7 0.7535(3) 1.0973(6) 0.17592(11) 0.0189(5) Uani d . 1 1
C C8 0.4572(3) 0.8400(6) 0.29566(11) 0.0196(5) Uani d . 1 1
H H8 0.5066 0.6525 0.2978 0.024 Uiso calc R 1 1
C C9 0.2917(3) 0.9327(6) 0.33548(11) 0.0188(5) Uani d . 1 1
C C10 0.2529(3) 0.8118(6) 0.39485(11) 0.0194(5) Uani d . 1 1
C C11 0.0792(4) 0.8859(6) 0.42611(11) 0.0230(6) Uani d . 1 1
H H11 0.0555 0.7975 0.4650 0.028 Uiso calc R 1 1
C C12 -0.0568(4) 1.0909(7) 0.39888(12) 0.0264(6) Uani d . 1 1
H H12 -0.1735 1.1405 0.4191 0.032 Uiso calc R 1 1
C C13 -0.0189(4) 1.2225(6) 0.34132(12) 0.0245(5) Uani d . 1 1
H H13 -0.1085 1.3647 0.3236 0.029 Uiso calc R 1 1
C C14 0.1523(3) 1.1439(6) 0.30967(12) 0.0218(5) Uani d . 1 1
H H14 0.1746 1.2331 0.2707 0.026 Uiso calc R 1 1

loop_
_atom_site_aniso_label
_atom_site_aniso_U_11
_atom_site_aniso_U_22
_atom_site_aniso_U_33
_atom_site_aniso_U_12
_atom_site_aniso_U_13
_atom_site_aniso_U_23
O1 0.0270(9) 0.0148(9) 0.0353(10) 0.0046(7) 0.0107(7) 0.0022(8)
O2 0.0270(8) 0.0396(13) 0.0347(10) 0.0120(9) 0.0078(7) 0.0073(10)
O3 0.0390(10) 0.0295(12) 0.0336(10) 0.0006(9) 0.0069(8) 0.0107(10)
N1 0.0206(9) 0.0285(13) 0.0269(10) 0.0033(10) 0.0103(7) -0.0009(11)
N2 0.0187(9) 0.0158(10) 0.0247(9) 0.0043(8) 0.0083(7) 0.0010(9)
N3 0.0182(8) 0.0198(11) 0.0223(9) 0.0026(8) 0.0061(7) -0.0025(9)
N4 0.0269(10) 0.0202(11) 0.0256(10) 0.0020(9) 0.0052(8) -0.0012(10)
C1 0.0170(10) 0.0202(13) 0.0222(10) -0.0017(10) 0.0047(8) -0.0073(11)
C2 0.0182(10) 0.0164(13) 0.0236(11) 0.0029(9) 0.0021(8) -0.0020(10)
C3 0.0193(10) 0.0154(13) 0.0232(11) -0.0012(9) 0.0060(8) -0.0008(10)
C4 0.0164(9) 0.0189(13) 0.0215(10) 0.0004(10) 0.0034(7) -0.0039(10)
C5 0.0204(10) 0.0170(12) 0.0227(11) 0.0012(10) 0.0024(8) 0.0011(11)
C6 0.0232(11) 0.0208(13) 0.0208(10) -0.0012(10) 0.0068(8) -0.0008(10)
C7 0.0181(10) 0.0171(12) 0.0222(11) -0.0012(10) 0.0044(8) -0.0026(11)
C8 0.0188(9) 0.0181(12) 0.0223(10) 0.0010(10) 0.0038(8) -0.0014(11)
C9 0.0157(9) 0.0153(12) 0.0258(11) -0.0009(9) 0.0045(8) -0.0028(10)
C10 0.0188(10) 0.0153(12) 0.0243(11) 0.0014(10) 0.0028(8) -0.0007(11)
C11 0.0251(11) 0.0230(15) 0.0223(11) -0.0018(11) 0.0094(8) -0.0004(11)
C12 0.0203(10) 0.0318(16) 0.0283(12) 0.0023(11) 0.0084(9) -0.0031(13)
C13 0.0223(10) 0.0216(14) 0.0293(12) 0.0035(11) 0.0020(9) -0.0028(12)
C14 0.0215(10) 0.0187(14) 0.0254(11) 0.0013(10) 0.0035(8) 0.0010(11)

loop_
_atom_type_symbol
_atom_type_description
_atom_type_scat_dispersion_real
_atom_type_scat_dispersion_imag
_atom_type_scat_source
C C 0.0033 0.0016 'International Tables Vol C Tables 4.2.6.8 and 6.1.1.4'
H H 0.0000 0.0000 'International Tables Vol C Tables 4.2.6.8 and 6.1.1.4'
N N 0.0061 0.0033 'International Tables Vol C Tables 4.2.6.8 and 6.1.1.4'
O O 0.0106 0.0060 'International Tables Vol C Tables 4.2.6.8 and 6.1.1.4'

loop_
_geom_angle_atom_site_label_1
_geom_angle_atom_site_label_2
_geom_angle_atom_site_label_3
_geom_angle
C1 N1 H1A 120.0
C1 N1 H1B 115.0
H1A N1 H1B 111.2
C7 N2 N3 119.3(2)
C7 N2 H2 120.4
N3 N2 H2 120.4
C8 N3 N2 115.1(2)
O3 N4 O2 123.5(2)
O3 N4 C10 118.12(19)
O2 N4 C10 118.3(2)
C2 C1 N1 119.9(2)
C2 C1 C6 118.8(2)
N1 C1 C6 121.0(2)
C3 C2 C1 120.0(2)
C3 C2 H2A 119.9
C1 C2 H2A 119.9
C2 C3 C4 121.2(2)
C2 C3 H3 119.4
C4 C3 H3 119.4
C5 C4 C3 118.2(2)
C5 C4 C7 119.0(2)
C3 C4 C7 122.6(2)
C6 C5 C4 121.0(2)
C6 C5 H5 119.4
C4 C5 H5 119.4
C5 C6 C1 120.2(2)
C5 C6 H6 119.9
C1 C6 H6 119.9
O1 C7 N2 121.8(2)
O1 C7 C4 122.1(2)
N2 C7 C4 116.1(2)
N3 C8 C9 118.3(2)
N3 C8 H8 120.9
C9 C8 H8 120.9
C10 C9 C14 117.0(2)
C10 C9 C8 125.2(2)
C14 C9 C8 117.8(2)
C9 C10 C11 121.9(2)
C9 C10 N4 121.26(19)
C11 C10 N4 116.7(2)
C12 C11 C10 119.5(2)
C12 C11 H11 120.2
C10 C11 H11 120.2
C11 C12 C13 119.7(2)
C11 C12 H12 120.2
C13 C12 H12 120.2
C12 C13 C14 120.6(2)
C12 C13 H13 119.7
C14 C13 H13 119.7
C13 C14 C9 121.2(2)
C13 C14 H14 119.4
C9 C14 H14 119.4

loop_
_geom_bond_atom_site_label_1
_geom_bond_atom_site_label_2
_geom_bond_distance
O1 C7 1.226(3)
O2 N4 1.226(3)
O3 N4 1.211(3)
N1 C1 1.386(3)
N1 H1A 0.8900
N1 H1B 0.8900
N2 C7 1.346(3)
N2 N3 1.368(3)
N2 H2 0.8600
N3 C8 1.268(3)
N4 C10 1.470(3)
C1 C2 1.385(3)
C1 C6 1.398(3)
C2 C3 1.379(3)
C2 H2A 0.9300
C3 C4 1.393(3)
C3 H3 0.9300
C4 C5 1.380(3)
C4 C7 1.474(3)
C5 C6 1.378(3)
C5 H5 0.9300
C6 H6 0.9300
C8 C9 1.467(3)
C8 H8 0.9300
C9 C10 1.386(3)
C9 C14 1.397(3)
C10 C11 1.385(3)
C11 C12 1.378(4)
C11 H11 0.9300
C12 C13 1.372(4)
C12 H12 0.9300
C13 C14 1.381(3)
C13 H13 0.9300
C14 H14 0.9300

loop_
_geom_hbond_atom_site_label_D
_geom_hbond_atom_site_label_H
_geom_hbond_atom_site_label_A
_geom_hbond_site_symmetry_A
_geom_hbond_distance_DH
_geom_hbond_distance_HA
_geom_hbond_distance_DA
_geom_hbond_angle_DHA
N1 H1A N1 2_855 0.89 2.44 3.287(4) 162
N1 H1B O1 1_645 0.89 2.35 3.164(3) 153
N2 H2 O1 1_545 0.86 2.13 2.843(3) 142
C2 H2A O1 1_645 0.93 2.56 3.329(3) 140

loop_
_geom_torsion_atom_site_label_1
_geom_torsion_atom_site_label_2
_geom_torsion_atom_site_label_3
_geom_torsion_atom_site_label_4
_geom_torsion
C7 N2 N3 C8 177.7(2)
N1 C1 C2 C3 -179.9(2)
C6 C1 C2 C3 -1.3(4)
C1 C2 C3 C4 0.9(4)
C2 C3 C4 C5 0.1(4)
C2 C3 C4 C7 -174.8(2)
C3 C4 C5 C6 -0.8(4)
C7 C4 C5 C6 174.3(2)
C4 C5 C6 C1 0.3(4)
C2 C1 C6 C5 0.7(4)
N1 C1 C6 C5 179.2(2)
N3 N2 C7 O1 -6.0(3)
N3 N2 C7 C4 170.59(19)
C5 C4 C7 O1 -22.4(4)
C3 C4 C7 O1 152.4(2)
C5 C4 C7 N2 161.0(2)
C3 C4 C7 N2 -24.1(3)
N2 N3 C8 C9 -175.25(18)
N3 C8 C9 C10 -152.8(2)
N3 C8 C9 C14 32.2(3)
C14 C9 C10 C11 2.8(4)
C8 C9 C10 C11 -172.1(2)
C14 C9 C10 N4 -176.2(2)
C8 C9 C10 N4 8.9(4)
O3 N4 C10 C9 -167.6(2)
O2 N4 C10 C9 12.8(4)
O3 N4 C10 C11 13.3(3)
O2 N4 C10 C11 -166.2(2)
C9 C10 C11 C12 -1.9(4)
N4 C10 C11 C12 177.2(2)
C10 C11 C12 C13 -0.5(4)
C11 C12 C13 C14 1.8(4)
C12 C13 C14 C9 -0.7(4)
C10 C9 C14 C13 -1.6(4)
C8 C9 C14 C13 173.8(2)

loop_
_cod_related_entry_id
_cod_related_entry_database
_cod_related_entry_code
1 ChemSpider 5258971
